data_4100723
loop_
_publ_author_name
' Xi Zhang '

_publ_section_title
;
Models for Peroxo Intermediates of Non-Heme Diiron Enzymes Structural and
 Spectroscopic Characterization of (_-Hydroxo or_-oxo)(_-peroxo)diiron(III)
 Complexes having a Terminal Carboxylate
;
_journal_name_full 'Journal of the American Chemical Society'
_journal_year 2005
_chemical_formula_moiety 'C34 H41 Fe2 N6 O6 , CF3O3S, 10(H2O)'
_chemical_formula_sum 'C35 H61 F3 Fe2 N6 O19 S'
_chemical_formula_weight 1070.64
_space_group_IT_number 15
_symmetry_cell_setting monoclinic
_symmetry_space_group_name_Hall '-C 2yc'
_symmetry_space_group_name_H-M 'C 1 2/c 1'
_cell_angle_alpha 90
_cell_angle_beta 99.871(4)
_cell_angle_gamma 90
_cell_formula_units_Z 4
_cell_length_a 20.576(4)
_cell_length_b 10.621(2)
_cell_length_c 21.728(4)
_cell_measurement_temperature 123.2
_cell_volume 4678(1)
_exptl_crystal_density_diffrn 1.520
_cod_original_sg_symbol_H-M 'C 2/c '
_cod_original_formula_sum 'C35 H61 F3 Fe2 N6 O19 S '
_cod_database_code 4100723

loop_
_symmetry_equiv_pos_as_xyz
x,y,z
-x,y,1/2-z
-x,-y,-z
x,-y,1/2+z
1/2+x,1/2+y,z
1/2-x,1/2+y,1/2-z
1/2-x,1/2-y,-z
1/2+x,1/2-y,1/2+z

loop_
_atom_site_label
_atom_site_type_symbol
_atom_site_fract_x
_atom_site_fract_y
_atom_site_fract_z
_atom_site_U_iso_or_equiv
_atom_site_adp_type
_atom_site_occupancy
_atom_site_calc_flag
_atom_site_refinement_flags
_atom_site_disorder_assembly
_atom_site_disorder_group
Fe1 Fe 0.23017(3) 0.88141(5) 0.48264(3) 0.0124(1) Uani 1.00 d . . .
O1 O 0.2279(1) 1.0455(3) 0.5253(1) 0.0161(7) Uani 1.00 d . . .
O2 O 0.1823(1) 1.2215(3) 0.5521(1) 0.0226(8) Uani 1.00 d . . .
O3 O 0.2308(1) 0.7123(3) 0.4459(1) 0.0145(7) Uani 1.00 d . . .
N1 N 0.1881(2) 0.9606(3) 0.3922(2) 0.0145(8) Uani 1.00 d . . .
N2 N 0.1226(2) 0.8682(3) 0.4817(2) 0.0144(8) Uani 1.00 d . . .
N3 N 0.3156(2) 0.9506(3) 0.4440(2) 0.0143(8) Uani 1.00 d . . .
C1 C 0.1233(2) 0.8990(4) 0.3704(2) 0.0175(10) Uani 1.00 d . . .
C2 C 0.0864(2) 0.8751(4) 0.4233(2) 0.0152(9) Uani 1.00 d . . .
C3 C 0.0190(2) 0.8573(4) 0.4117(2) 0.022(1) Uani 1.00 d . . .
C4 C -0.0129(2) 0.8306(4) 0.4612(2) 0.024(1) Uani 1.00 d . . .
C5 C 0.0228(2) 0.8265(4) 0.5206(2) 0.022(1) Uani 1.00 d . . .
C6 C 0.0907(2) 0.8485(4) 0.5304(2) 0.0159(9) Uani 1.00 d . . .
C7 C 0.1295(2) 0.8529(4) 0.5953(2) 0.022(1) Uani 1.00 d . . .
C8 C 0.2348(2) 0.9296(4) 0.3497(2) 0.0166(9) Uani 1.00 d . . .
C9 C 0.3032(2) 0.9640(4) 0.3811(2) 0.0167(10) Uani 1.00 d . . .
C10 C 0.3501(2) 1.0069(4) 0.3476(2) 0.024(1) Uani 1.00 d . . .
C11 C 0.4109(2) 1.0415(5) 0.3797(2) 0.028(1) Uani 1.00 d . . .
C12 C 0.4235(2) 1.0330(4) 0.4441(2) 0.025(1) Uani 1.00 d . . .
C13 C 0.3751(2) 0.9872(4) 0.4759(2) 0.0178(10) Uani 1.00 d . . .
C14 C 0.3871(2) 0.9787(4) 0.5458(2) 0.023(1) Uani 1.00 d . . .
C15 C 0.1821(2) 1.1014(4) 0.3943(2) 0.0172(10) Uani 1.00 d . . .
C16 C 0.1502(2) 1.1543(4) 0.4470(2) 0.0176(10) Uani 1.00 d . . .
C17 C 0.1892(2) 1.1410(4) 0.5122(2) 0.0152(9) Uani 1.00 d . . .
O4 O 0.0707(3) 0.6627(4) 0.2659(2) 0.063(2) Uani 1.00 d . . .
O5 O 0.2099(2) 1.1931(4) 0.2423(2) 0.046(1) Uani 1.00 d . . .
O6 O 0.2661(2) 1.3619(3) 0.3312(2) 0.0326(9) Uani 1.00 d . . .
O7 O 0.2979(2) 0.0945(3) 0.1705(2) 0.037(1) Uani 1.00 d . . .
O8 O 0.1118(2) 0.1233(4) 0.7093(2) 0.046(1) Uani 1.00 d . . .
O9 O 0.9769(5) 0.1780(10) 0.1682(5) 0.062(3) Uiso 0.50 d P . .
O10 O 1.0726(5) 0.1216(9) 0.2461(5) 0.049(2) Uiso 0.50 d P . .
O11 O 1.0466(7) 0.102(1) 0.2385(6) 0.075(4) Uiso 0.50 d P . .
S1 S 1.0003(2) 0.1602(3) 0.2331(1) 0.0407(7) Uiso 0.50 d P . .
F1 F 1.0281(6) 0.304(1) 0.3290(5) 0.098(3) Uiso 0.50 d P . .
F2 F 1.0636(6) 0.368(1) 0.2536(6) 0.090(3) Uiso 0.50 d P . .
F3 F 1.0337(6) 0.389(1) 0.2295(6) 0.087(3) Uiso 0.50 d P . .
C18 C 1.0106(7) 0.317(1) 0.2679(6) 0.052(3) Uiso 0.50 d P . .
H1 H 0.0974 0.9520 0.3406 0.0210 Uiso 1.00 calc . . .
H2 H 0.1306 0.8209 0.3514 0.0210 Uiso 1.00 calc . . .
H3 H -0.0051 0.8633 0.3704 0.0258 Uiso 1.00 calc . . .
H4 H -0.0591 0.8152 0.4542 0.0284 Uiso 1.00 calc . . .
H5 H 0.0014 0.8088 0.5550 0.0269 Uiso 1.00 calc . . .
H6 H 0.1009 0.8379 0.6245 0.0269 Uiso 1.00 calc . . .
H7 H 0.1629 0.7901 0.5998 0.0269 Uiso 1.00 calc . . .
H8 H 0.1493 0.9335 0.6028 0.0269 Uiso 1.00 calc . . .
H9 H 0.2328 0.8421 0.3406 0.0199 Uiso 1.00 calc . . .
H10 H 0.2236 0.9760 0.3119 0.0199 Uiso 1.00 calc . . .
H11 H 0.3405 1.0124 0.3034 0.0286 Uiso 1.00 calc . . .
H12 H 0.4441 1.0710 0.3577 0.0334 Uiso 1.00 calc . . .
H13 H 0.4651 1.0584 0.4667 0.0305 Uiso 1.00 calc . . .
H14 H 0.3824 0.8938 0.5580 0.0271 Uiso 1.00 calc . . .
H15 H 0.4304 1.0073 0.5618 0.0271 Uiso 1.00 calc . . .
H16 H 0.3559 1.0298 0.5618 0.0271 Uiso 1.00 calc . . .
H17 H 0.2252 1.1359 0.3982 0.0206 Uiso 1.00 calc . . .
H18 H 0.1565 1.1280 0.3558 0.0206 Uiso 1.00 calc . . .
H19 H 0.1425 1.2415 0.4392 0.0212 Uiso 1.00 calc . . .
H20 H 0.1092 1.1123 0.4460 0.0212 Uiso 1.00 calc . . .

loop_
_atom_site_aniso_label
_atom_site_aniso_U_11
_atom_site_aniso_U_22
_atom_site_aniso_U_33
_atom_site_aniso_U_12
_atom_site_aniso_U_13
_atom_site_aniso_U_23
Fe1 0.0118(3) 0.0127(3) 0.0130(3) 0.0001(2) 0.0027(2) -0.0003(2)
O1 0.017(1) 0.015(1) 0.017(1) 0.001(1) 0.002(1) -0.001(1)
O2 0.025(2) 0.018(1) 0.024(2) 0.004(1) 0.004(1) -0.005(1)
O3 0.017(1) 0.013(1) 0.013(1) 0.001(1) 0.002(1) 0.002(1)
N1 0.015(2) 0.014(2) 0.014(2) 0.000(1) 0.004(1) 0.001(1)
N2 0.014(2) 0.014(2) 0.015(2) 0.001(1) 0.003(1) -0.001(1)
N3 0.012(2) 0.013(2) 0.018(2) 0.001(1) 0.003(1) 0.000(1)
C1 0.018(2) 0.020(2) 0.013(2) -0.001(2) 0.000(1) 0.001(2)
C2 0.016(2) 0.011(2) 0.018(2) 0.000(1) 0.003(1) -0.002(2)
C3 0.016(2) 0.020(2) 0.027(2) 0.002(2) -0.001(2) -0.001(2)
C4 0.013(2) 0.021(2) 0.037(3) -0.001(2) 0.003(2) 0.000(2)
C5 0.019(2) 0.021(2) 0.030(2) 0.000(2) 0.012(2) 0.001(2)
C6 0.019(2) 0.013(2) 0.018(2) 0.002(1) 0.007(2) -0.001(1)
C7 0.021(2) 0.027(2) 0.021(2) 0.001(2) 0.009(2) -0.001(2)
C8 0.019(2) 0.018(2) 0.015(2) 0.002(2) 0.009(2) 0.000(2)
C9 0.020(2) 0.014(2) 0.017(2) 0.000(2) 0.007(2) 0.001(2)
C10 0.024(2) 0.025(2) 0.025(2) 0.001(2) 0.011(2) 0.008(2)
C11 0.017(2) 0.032(3) 0.037(3) 0.004(2) 0.013(2) 0.011(2)
C12 0.013(2) 0.022(2) 0.041(3) 0.000(2) 0.004(2) 0.008(2)
C13 0.017(2) 0.010(2) 0.026(2) 0.002(1) 0.003(2) -0.001(2)
C14 0.020(2) 0.022(2) 0.025(2) -0.001(2) -0.001(2) 0.000(2)
C15 0.019(2) 0.014(2) 0.018(2) 0.002(1) 0.002(2) 0.003(2)
C16 0.014(2) 0.017(2) 0.021(2) 0.004(1) 0.001(2) -0.001(2)
C17 0.014(2) 0.015(2) 0.018(2) -0.005(1) 0.007(1) -0.001(2)
O4 0.087(4) 0.039(2) 0.058(3) -0.002(2) -0.002(3) -0.010(2)
O5 0.068(3) 0.044(2) 0.023(2) -0.006(2) 0.004(2) -0.006(2)
O6 0.048(2) 0.025(2) 0.023(2) -0.002(1) 0.004(2) -0.004(1)
O7 0.056(2) 0.026(2) 0.027(2) -0.003(2) 0.003(2) 0.003(1)
O8 0.046(2) 0.050(2) 0.038(2) -0.005(2) 0.001(2) 0.003(2)

loop_
_geom_bond_atom_site_label_1
_geom_bond_atom_site_label_2
_geom_bond_distance
_geom_bond_site_symmetry_1
_geom_bond_site_symmetry_2
_geom_bond_publ_flag
FE1 O1 1.979(3) . . yes
FE1 O3 1.967(3) . . yes
FE1 O3 1.903(3) . 7_566 yes
FE1 N1 2.175(3) . . yes
FE1 N2 2.215(3) . . yes
FE1 N3 2.200(3) . . yes
O1 C17 1.291(5) . . yes
O2 C17 1.242(5) . . yes
N1 C1 1.488(5) . . yes
N1 C8 1.481(5) . . yes
N1 C15 1.503(5) . . yes
N2 C2 1.358(5) . . yes
N2 C6 1.353(5) . . yes
N3 C9 1.354(5) . . yes
N3 C13 1.356(5) . . yes
C1 C2 1.504(6) . . yes
C2 C3 1.379(6) . . yes
C3 C4 1.382(6) . . yes
C4 C5 1.372(7) . . yes
C5 C6 1.397(6) . . yes
C6 C7 1.499(6) . . yes
C8 C9 1.501(6) . . yes
C9 C10 1.381(6) . . yes
C10 C11 1.373(7) . . yes
C11 C12 1.382(7) . . yes
C12 C13 1.395(6) . . yes
C13 C14 1.498(6) . . yes
C15 C16 1.522(6) . . yes
C16 C17 1.511(6) . . yes
S1 O9 1.42(1) . . yes
S1 O10 1.52(1) . . yes
S1 O10 1.69(1) . 2_755 yes
S1 O11 1.13(1) . . yes
S1 O11 1.38(1) . 2_755 yes
S1 C18 1.83(1) . . yes
S1 C18 1.68(1) . 2_755 yes
F1 C18 1.32(2) . . yes
F2 C18 1.30(2) . . yes
F2 C18 1.61(2) . 2_755 yes
F3 C18 1.28(2) . . yes
F3 C18 1.20(2) . 2_755 yes
